data_4082207
loop_
_publ_author_name
'Kaplan, Peter T.'
'Xu, Long'
'Chen, Bo'
'McGarry, Katherine R.'
'Yu, Siqi'
'Wang, Huan'
'Vicic, David A.'

_publ_section_title
;
 Mild, Safe, and Versatile Reagents for (CF2)nTransfer and the
 Construction of Fluoroalkyl-Containing Rings
;
_journal_issue 24
_journal_name_full Organometallics
_journal_page_first 7552
_journal_paper_doi 10.1021/om401016k
_journal_volume 32
_journal_year 2013
_chemical_formula_sum 'C26 H42 Cu2 F16 N6 O6 Zn'
_chemical_formula_weight 1031.10
_chemical_name_systematic
;
 ?
;
_space_group_crystal_system monoclinic
_space_group_IT_number 14
_space_group_name_Hall '-P 2ybc'
_space_group_name_H-M_alt 'P 1 21/c 1'
_symmetry_space_group_name_Hall '-P 2ybc'
_symmetry_space_group_name_H-M 'P 1 21/c 1'
_atom_sites_solution_hydrogens geom
_audit_creation_method SHELXL-2013
_cell_angle_alpha 90
_cell_angle_beta 94.938(2)
_cell_angle_gamma 90
_cell_formula_units_Z 4
_cell_length_a 12.5251(13)
_cell_length_b 18.1135(19)
_cell_length_c 17.4435(18)
_cell_measurement_temperature 100(2)
_cell_volume 3942.8(7)
_computing_structure_refinement 'SHELXL-2013 (Sheldrick, 2013)'
_diffrn_ambient_temperature 100(2)
_diffrn_measured_fraction_theta_full 0.998
_diffrn_measured_fraction_theta_max 0.998
_diffrn_radiation_type MoK\a
_diffrn_radiation_wavelength 0.71073
_diffrn_reflns_av_R_equivalents 0.1157
_diffrn_reflns_av_unetI/netI 0.0384
_diffrn_reflns_Laue_measured_fraction_full 0.998
_diffrn_reflns_Laue_measured_fraction_max 0.998
_diffrn_reflns_limit_h_max 15
_diffrn_reflns_limit_h_min -15
_diffrn_reflns_limit_k_max 22
_diffrn_reflns_limit_k_min -22
_diffrn_reflns_limit_l_max 21
_diffrn_reflns_limit_l_min -21
_diffrn_reflns_number 64862
_diffrn_reflns_point_group_measured_fraction_full 0.998
_diffrn_reflns_point_group_measured_fraction_max 0.998
_diffrn_reflns_theta_full 25.242
_diffrn_reflns_theta_max 26.372
_diffrn_reflns_theta_min 3.176
_exptl_absorpt_coefficient_mu 1.794
_exptl_absorpt_correction_T_max 0.8410
_exptl_absorpt_correction_T_min 0.4920
_exptl_absorpt_correction_type multi-scan
_exptl_absorpt_process_details Bruker
_exptl_crystal_density_diffrn 1.737
_exptl_crystal_F_000 2080
_exptl_crystal_size_max 0.460
_exptl_crystal_size_mid 0.300
_exptl_crystal_size_min 0.100
_refine_diff_density_max 0.678
_refine_diff_density_min -0.459
_refine_diff_density_rms 0.083
_refine_ls_extinction_method none
_refine_ls_goodness_of_fit_ref 1.092
_refine_ls_hydrogen_treatment constr
_refine_ls_matrix_type full
_refine_ls_number_parameters 526
_refine_ls_number_reflns 8057
_refine_ls_number_restraints 156
_refine_ls_restrained_S_all 1.081
_refine_ls_R_factor_all 0.0326
_refine_ls_R_factor_gt 0.0309
_refine_ls_shift/su_max 0.002
_refine_ls_shift/su_mean 0.000
_refine_ls_structure_factor_coef Fsqd
_refine_ls_weighting_details 'w=1/[\s^2^(Fo^2^)+(0.0393P)^2^+3.0100P] where P=(Fo^2^+2Fc^2^)/3'
_refine_ls_weighting_scheme calc
_refine_ls_wR_factor_gt 0.0841
_refine_ls_wR_factor_ref 0.0863
_reflns_Friedel_coverage 0.000
_reflns_number_gt 7676
_reflns_number_total 8057
_reflns_threshold_expression 'I > 2\s(I)'
_cod_data_source_file om401016k_si_002.cif
_cod_data_source_block Compound14
_cod_depositor_comments
;
The following automatic conversions were performed:

'_exptl_absorpt_correction_type' value 'Multi-scan' changed to
'multi-scan' according to
/home/saulius/struct/CIF-dictionaries/cif_core.dic dictionary named
'cif_core.dic' version 2.4.2 from 2011-04-26.

Automatic conversion script
Id: cif_fix_values 1891 2012-01-12 08:04:46Z andrius 
;
_cod_database_code 4082207
_shelx_space_group_comment
;
The symmetry employed for this shelxl refinement is uniquely defined
by the following loop, which should always be used as a source of
symmetry information in preference to the above space-group names.
They are only intended as comments.
;
_shelx_estimated_absorpt_t_min 0.492
_shelx_estimated_absorpt_t_max 0.841
_shelxl_version_number 2013-3

loop_
_space_group_symop_operation_xyz
'x, y, z'
'-x, y+1/2, -z+1/2'
'-x, -y, -z'
'x, -y-1/2, z-1/2'

loop_
_atom_site_label
_atom_site_type_symbol
_atom_site_fract_x
_atom_site_fract_y
_atom_site_fract_z
_atom_site_U_iso_or_equiv
_atom_site_adp_type
_atom_site_occupancy
_atom_site_site_symmetry_order
_atom_site_calc_flag
_atom_site_refinement_flags_posn
_atom_site_refinement_flags_adp
Zn1 Zn 0.25225(2) 0.34973(2) 0.94722(2) 0.01507(7) Uani 1 1 d . U
Cu1 Cu -0.14786(2) 0.32139(2) 0.63143(2) 0.01873(7) Uani 1 1 d . U
Cu2 Cu -0.32719(2) 0.36847(2) 0.67026(2) 0.02004(7) Uani 1 1 d . U
O1 O 0.36326(11) 0.41437(8) 1.01371(8) 0.0207(3) Uani 1 1 d . U
O2 O 0.30838(11) 0.38505(8) 0.84355(8) 0.0202(3) Uani 1 1 d . U
O3 O 0.14082(10) 0.43533(8) 0.93768(8) 0.0187(3) Uani 1 1 d . U
O4 O 0.13653(11) 0.28153(8) 0.89080(8) 0.0203(3) Uani 1 1 d . U
O5 O 0.18830(11) 0.31968(8) 1.05241(8) 0.0192(3) Uani 1 1 d . U
O6 O 0.35391(11) 0.26137(8) 0.96443(8) 0.0213(3) Uani 1 1 d . U
N1 N 0.41225(13) 0.51849(10) 1.07893(9) 0.0192(3) Uani 1 1 d . U
N2 N 0.29291(13) 0.45130(10) 0.73290(9) 0.0203(3) Uani 1 1 d . U
N3 N -0.03274(12) 0.46753(9) 0.91246(9) 0.0180(3) Uani 1 1 d . U
N4 N 0.00597(14) 0.20182(10) 0.91763(10) 0.0216(3) Uani 1 1 d . U
N5 N 0.21750(13) 0.29293(10) 1.17973(9) 0.0201(3) Uani 1 1 d . U
N6 N 0.48104(13) 0.17610(9) 0.94877(9) 0.0171(3) Uani 1 1 d . U
F1 F 0.03870(10) 0.40197(8) 0.66330(9) 0.0361(3) Uani 1 1 d . U
F2 F -0.07139(11) 0.41208(7) 0.75370(7) 0.0310(3) Uani 1 1 d . U
F3 F -0.03263(10) 0.53610(7) 0.67741(7) 0.0273(3) Uani 1 1 d . U
F4 F -0.08643(10) 0.48521(7) 0.56742(7) 0.0274(3) Uani 1 1 d . U
F5 F -0.22075(11) 0.58088(7) 0.61934(7) 0.0288(3) Uani 1 1 d . U
F6 F -0.22277(10) 0.52503(7) 0.72993(7) 0.0274(3) Uani 1 1 d . U
F7 F -0.39841(11) 0.51015(8) 0.63274(9) 0.0369(3) Uani 1 1 d . U
F8 F -0.30426(11) 0.46230(8) 0.54408(7) 0.0339(3) Uani 1 1 d . U
F9 F -0.28592(11) 0.24133(8) 0.52474(7) 0.0318(3) Uani 1 1 d . U
F10 F -0.13038(12) 0.18812(7) 0.55513(7) 0.0320(3) Uani 1 1 d . U
F11 F -0.28712(12) 0.11236(7) 0.60413(7) 0.0318(3) Uani 1 1 d . U
F12 F -0.18532(10) 0.15974(7) 0.69846(7) 0.0246(3) Uani 1 1 d . U
F13 F -0.44283(10) 0.20898(8) 0.61945(8) 0.0328(3) Uani 1 1 d . U
F14 F -0.39044(11) 0.14662(7) 0.72277(8) 0.0299(3) Uani 1 1 d . U
F15 F -0.45733(10) 0.27867(7) 0.75305(8) 0.0310(3) Uani 1 1 d . U
F16 F -0.28622(10) 0.26311(7) 0.78582(7) 0.0245(3) Uani 1 1 d . U
C1 C -0.07159(16) 0.40624(12) 0.67400(12) 0.0221(4) Uani 1 1 d . U
C2 C -0.10137(16) 0.48372(12) 0.64386(11) 0.0212(4) Uani 1 1 d . U
C3 C -0.21496(17) 0.51256(11) 0.65329(11) 0.0215(4) Uani 1 1 d . U
C4 C -0.30965(17) 0.46426(12) 0.62399(12) 0.0247(4) Uani 1 1 d . U
C5 C -0.20891(17) 0.23196(12) 0.58711(11) 0.0218(4) Uani 1 1 d . U
C6 C -0.26041(17) 0.17804(11) 0.64051(11) 0.0212(4) Uani 1 1 d . U
C7 C -0.36214(16) 0.20403(12) 0.67672(12) 0.0222(4) Uani 1 1 d . U
C8 C -0.35703(15) 0.27713(12) 0.72092(12) 0.0212(4) Uani 1 1 d . U
C9 C 0.36967(14) 0.48254(11) 1.01817(11) 0.0179(4) Uani 1 1 d . U
H9A H 0.3421 0.5107 0.9750 0.021 Uiso 1 1 calc R U
C10 C 0.4537(2) 0.47918(14) 1.14777(14) 0.0375(6) Uani 1 1 d . U
H10A H 0.4546 0.4261 1.1371 0.056 Uiso 1 1 calc R U
H10B H 0.4079 0.4889 1.1894 0.056 Uiso 1 1 calc R U
H10C H 0.5268 0.4960 1.1632 0.056 Uiso 1 1 calc R U
C11 C 0.41627(17) 0.59917(12) 1.08143(14) 0.0281(5) Uani 1 1 d . U
H11A H 0.3905 0.6191 1.0310 0.042 Uiso 1 1 calc R U
H11B H 0.4903 0.6152 1.0946 0.042 Uiso 1 1 calc R U
H11C H 0.3707 0.6172 1.1204 0.042 Uiso 1 1 calc R U
C12 C 0.26251(15) 0.43234(12) 0.80061(11) 0.0196(4) Uani 1 1 d . U
H12A H 0.2015 0.4564 0.8178 0.024 Uiso 1 1 calc R U
C13 C 0.23607(17) 0.50757(13) 0.68587(13) 0.0283(5) Uani 1 1 d . U
H13A H 0.1748 0.5254 0.7120 0.042 Uiso 1 1 calc R U
H13B H 0.2105 0.4864 0.6359 0.042 Uiso 1 1 calc R U
H13C H 0.2846 0.5488 0.6780 0.042 Uiso 1 1 calc R U
C14 C 0.3823(2) 0.41467(15) 0.70066(13) 0.0356(5) Uani 1 1 d . U
H14A H 0.4215 0.3847 0.7405 0.053 Uiso 1 1 calc R U
H14B H 0.4306 0.4518 0.6818 0.053 Uiso 1 1 calc R U
H14C H 0.3551 0.3828 0.6579 0.053 Uiso 1 1 calc R U
C15 C 0.04304(15) 0.42176(11) 0.93799(10) 0.0169(4) Uani 1 1 d . U
H15A H 0.0225 0.3756 0.9579 0.020 Uiso 1 1 calc R U
C16 C -0.14598(15) 0.44758(13) 0.91289(12) 0.0262(4) Uani 1 1 d . U
H16A H -0.1522 0.4010 0.9407 0.039 Uiso 1 1 calc R U
H16B H -0.1775 0.4418 0.8598 0.039 Uiso 1 1 calc R U
H16C H -0.1840 0.4866 0.9384 0.039 Uiso 1 1 calc R U
C17 C -0.00864(17) 0.53873(12) 0.87918(11) 0.0228(4) Uani 1 1 d . U
H17A H 0.0659 0.5521 0.8948 0.034 Uiso 1 1 calc R U
H17B H -0.0566 0.5764 0.8974 0.034 Uiso 1 1 calc R U
H17C H -0.0190 0.5356 0.8229 0.034 Uiso 1 1 calc R U
C18 C 0.10411(16) 0.22748(11) 0.92624(11) 0.0199(4) Uani 1 1 d . U
H18A H 0.1538 0.2032 0.9619 0.024 Uiso 1 1 calc R U
C19 C -0.0278(2) 0.14077(13) 0.96420(14) 0.0311(5) Uani 1 1 d . U
H19A H 0.0342 0.1216 0.9962 0.047 Uiso 1 1 calc R U
H19B H -0.0583 0.1015 0.9304 0.047 Uiso 1 1 calc R U
H19C H -0.0820 0.1582 0.9973 0.047 Uiso 1 1 calc R U
C20 C -0.07678(17) 0.23550(14) 0.86507(13) 0.0306(5) Uani 1 1 d . U
H20A H -0.0463 0.2774 0.8389 0.046 Uiso 1 1 calc R U
H20B H -0.1355 0.2528 0.8941 0.046 Uiso 1 1 calc R U
H20C H -0.1041 0.1990 0.8269 0.046 Uiso 1 1 calc R U
C21 C 0.24950(16) 0.30927(11) 1.11142(11) 0.0185(4) Uani 1 1 d . U
H21A H 0.3244 0.3133 1.1072 0.022 Uiso 1 1 calc R U
C22 C 0.10469(18) 0.28415(14) 1.19268(13) 0.0296(5) Uani 1 1 d . U
H22A H 0.0610 0.2875 1.1434 0.044 Uiso 1 1 calc R U
H22B H 0.0835 0.3232 1.2272 0.044 Uiso 1 1 calc R U
H22C H 0.0938 0.2359 1.2161 0.044 Uiso 1 1 calc R U
C23 C 0.29504(18) 0.28602(13) 1.24697(12) 0.0268(4) Uani 1 1 d . U
H23A H 0.3678 0.2914 1.2310 0.040 Uiso 1 1 calc R U
H23B H 0.2876 0.2374 1.2706 0.040 Uiso 1 1 calc R U
H23C H 0.2818 0.3246 1.2843 0.040 Uiso 1 1 calc R U
C24 C 0.42830(15) 0.23667(11) 0.92886(10) 0.0172(4) Uani 1 1 d . U
H24A H 0.4478 0.2630 0.8851 0.021 Uiso 1 1 calc R U
C25 C 0.56984(16) 0.14973(12) 0.90730(13) 0.0247(4) Uani 1 1 d . U
H25A H 0.5820 0.1842 0.8656 0.037 Uiso 1 1 calc R U
H25B H 0.5525 0.1008 0.8857 0.037 Uiso 1 1 calc R U
H25C H 0.6348 0.1465 0.9428 0.037 Uiso 1 1 calc R U
C26 C 0.45368(18) 0.13305(13) 1.01503(12) 0.0261(4) Uani 1 1 d . U
H26A H 0.3821 0.1471 1.0285 0.039 Uiso 1 1 calc R U
H26B H 0.5062 0.1428 1.0588 0.039 Uiso 1 1 calc R U
H26C H 0.4544 0.0804 1.0023 0.039 Uiso 1 1 calc R U

loop_
_atom_site_aniso_label
_atom_site_aniso_U_11
_atom_site_aniso_U_22
_atom_site_aniso_U_33
_atom_site_aniso_U_23
_atom_site_aniso_U_13
_atom_site_aniso_U_12
Zn1 0.01360(11) 0.01820(12) 0.01346(12) -0.00055(8) 0.00141(8) 0.00126(8)
Cu1 0.02090(13) 0.01650(13) 0.01946(13) -0.00238(9) 0.00556(9) -0.00168(9)
Cu2 0.01739(13) 0.01779(13) 0.02518(14) 0.00284(9) 0.00320(9) -0.00084(9)
O1 0.0175(6) 0.0203(7) 0.0237(7) -0.0016(6) -0.0018(5) -0.0013(5)
O2 0.0190(6) 0.0255(7) 0.0167(6) 0.0016(5) 0.0043(5) 0.0018(6)
O3 0.0159(6) 0.0216(7) 0.0189(6) -0.0003(5) 0.0036(5) 0.0029(5)
O4 0.0228(7) 0.0231(7) 0.0149(6) -0.0028(5) 0.0004(5) -0.0033(6)
O5 0.0182(6) 0.0255(7) 0.0138(6) 0.0001(5) 0.0015(5) 0.0000(5)
O6 0.0221(7) 0.0213(7) 0.0204(7) 0.0000(5) 0.0022(5) 0.0046(6)
N1 0.0166(7) 0.0199(8) 0.0209(8) -0.0008(6) 0.0001(6) -0.0010(6)
N2 0.0179(8) 0.0259(9) 0.0172(8) 0.0012(7) 0.0027(6) -0.0016(7)
N3 0.0149(7) 0.0237(8) 0.0155(8) -0.0018(6) 0.0021(6) 0.0021(6)
N4 0.0232(8) 0.0236(9) 0.0183(8) -0.0041(7) 0.0032(6) -0.0015(7)
N5 0.0225(8) 0.0218(8) 0.0162(8) 0.0030(6) 0.0034(6) 0.0028(7)
N6 0.0184(8) 0.0199(8) 0.0134(7) -0.0007(6) 0.0029(6) 0.0009(6)
F1 0.0198(6) 0.0304(7) 0.0582(9) -0.0031(6) 0.0039(6) -0.0026(5)
F2 0.0472(8) 0.0251(6) 0.0192(6) -0.0022(5) -0.0054(5) -0.0017(6)
F3 0.0290(6) 0.0229(6) 0.0301(6) -0.0050(5) 0.0035(5) -0.0090(5)
F4 0.0375(7) 0.0264(6) 0.0201(6) -0.0018(5) 0.0124(5) -0.0054(5)
F5 0.0378(7) 0.0165(6) 0.0325(7) 0.0040(5) 0.0062(5) -0.0008(5)
F6 0.0362(7) 0.0277(6) 0.0195(6) -0.0040(5) 0.0095(5) 0.0009(5)
F7 0.0264(7) 0.0272(7) 0.0571(9) 0.0112(6) 0.0045(6) 0.0053(6)
F8 0.0422(8) 0.0346(7) 0.0233(6) 0.0040(5) -0.0060(5) -0.0103(6)
F9 0.0451(8) 0.0314(7) 0.0172(6) 0.0044(5) -0.0080(5) -0.0064(6)
F10 0.0468(8) 0.0252(7) 0.0258(6) -0.0074(5) 0.0134(6) 0.0031(6)
F11 0.0512(8) 0.0180(6) 0.0255(6) -0.0057(5) -0.0016(6) -0.0082(6)
F12 0.0298(6) 0.0245(6) 0.0190(6) 0.0006(5) -0.0019(5) 0.0061(5)
F13 0.0262(6) 0.0363(7) 0.0334(7) 0.0036(6) -0.0114(5) -0.0088(6)
F14 0.0371(7) 0.0225(6) 0.0305(7) 0.0061(5) 0.0050(5) -0.0093(5)
F15 0.0218(6) 0.0302(7) 0.0428(8) 0.0070(6) 0.0135(5) 0.0003(5)
F16 0.0275(6) 0.0269(6) 0.0185(6) -0.0011(5) -0.0009(5) 0.0026(5)
C1 0.0216(9) 0.0213(10) 0.0242(10) -0.0011(8) 0.0060(7) -0.0019(8)
C2 0.0260(10) 0.0214(10) 0.0168(9) -0.0040(7) 0.0049(7) -0.0072(8)
C3 0.0299(10) 0.0163(9) 0.0189(9) 0.0010(7) 0.0061(8) 0.0011(8)
C4 0.0229(10) 0.0271(11) 0.0240(10) 0.0046(8) 0.0010(8) -0.0003(8)
C5 0.0275(10) 0.0214(10) 0.0163(9) -0.0007(7) 0.0015(7) 0.0005(8)
C6 0.0306(10) 0.0148(9) 0.0171(9) -0.0025(7) -0.0032(8) -0.0020(8)
C7 0.0218(9) 0.0203(10) 0.0236(10) 0.0056(8) -0.0027(7) -0.0053(8)
C8 0.0166(9) 0.0248(10) 0.0225(10) 0.0022(8) 0.0028(7) 0.0008(8)
C9 0.0131(8) 0.0238(10) 0.0171(9) 0.0017(7) 0.0035(6) 0.0004(7)
C10 0.0468(14) 0.0335(13) 0.0287(12) 0.0022(10) -0.0167(10) -0.0073(11)
C11 0.0237(10) 0.0208(10) 0.0394(12) -0.0055(9) 0.0004(9) -0.0006(8)
C12 0.0162(9) 0.0248(10) 0.0183(9) -0.0001(8) 0.0041(7) -0.0009(7)
C13 0.0243(10) 0.0338(12) 0.0265(11) 0.0092(9) 0.0011(8) -0.0029(9)
C14 0.0375(13) 0.0473(15) 0.0244(11) 0.0029(10) 0.0162(9) 0.0092(11)
C15 0.0178(9) 0.0215(9) 0.0118(8) -0.0024(7) 0.0044(6) 0.0025(7)
C16 0.0137(9) 0.0392(12) 0.0261(10) -0.0027(9) 0.0047(7) 0.0027(8)
C17 0.0257(10) 0.0232(10) 0.0194(9) 0.0008(8) 0.0017(7) 0.0051(8)
C18 0.0230(9) 0.0214(10) 0.0152(9) -0.0048(7) 0.0004(7) 0.0020(8)
C19 0.0392(13) 0.0260(11) 0.0301(12) -0.0027(9) 0.0148(10) -0.0047(9)
C20 0.0236(10) 0.0424(13) 0.0247(11) -0.0032(10) -0.0045(8) -0.0023(9)
C21 0.0203(9) 0.0187(9) 0.0167(9) -0.0008(7) 0.0035(7) 0.0032(7)
C22 0.0277(11) 0.0359(12) 0.0264(11) 0.0105(9) 0.0094(8) 0.0017(9)
C23 0.0333(11) 0.0302(11) 0.0163(9) 0.0034(8) -0.0015(8) 0.0072(9)
C24 0.0184(9) 0.0201(9) 0.0129(8) -0.0012(7) -0.0001(7) -0.0020(7)
C25 0.0205(10) 0.0268(11) 0.0283(11) -0.0028(8) 0.0097(8) 0.0032(8)
C26 0.0314(11) 0.0283(11) 0.0194(10) 0.0073(8) 0.0063(8) 0.0056(9)

loop_
_atom_type_symbol
_atom_type_description
_atom_type_scat_dispersion_real
_atom_type_scat_dispersion_imag
_atom_type_scat_source
C C 0.0033 0.0016 'International Tables Vol C Tables 4.2.6.8 and 6.1.1.4'
H H 0.0000 0.0000 'International Tables Vol C Tables 4.2.6.8 and 6.1.1.4'
N N 0.0061 0.0033 'International Tables Vol C Tables 4.2.6.8 and 6.1.1.4'
O O 0.0106 0.0060 'International Tables Vol C Tables 4.2.6.8 and 6.1.1.4'
F F 0.0171 0.0103 'International Tables Vol C Tables 4.2.6.8 and 6.1.1.4'
Cu Cu 0.3201 1.2651 'International Tables Vol C Tables 4.2.6.8 and 6.1.1.4'
Zn Zn 0.2839 1.4301 'International Tables Vol C Tables 4.2.6.8 and 6.1.1.4'

loop_
_geom_angle_atom_site_label_1
_geom_angle_atom_site_label_2
_geom_angle_atom_site_label_3
_geom_angle
O6 Zn1 O3 174.66(5)
O6 Zn1 O4 90.25(6)
O3 Zn1 O4 88.26(6)
O6 Zn1 O1 88.91(6)
O3 Zn1 O1 92.09(5)
O4 Zn1 O1 174.49(5)
O6 Zn1 O2 96.57(6)
O3 Zn1 O2 88.63(5)
O4 Zn1 O2 92.57(5)
O1 Zn1 O2 92.94(6)
O6 Zn1 O5 87.10(5)
O3 Zn1 O5 87.71(5)
O4 Zn1 O5 87.57(5)
O1 Zn1 O5 86.95(5)
O2 Zn1 O5 176.33(5)
C1 Cu1 C5 173.67(9)
C1 Cu1 Cu2 92.86(6)
C5 Cu1 Cu2 93.42(6)
C8 Cu2 C4 174.21(9)
C8 Cu2 Cu1 92.57(6)
C4 Cu2 Cu1 93.14(6)
C9 O1 Zn1 128.99(13)
C12 O2 Zn1 123.88(12)
C15 O3 Zn1 120.22(13)
C18 O4 Zn1 118.34(12)
C21 O5 Zn1 119.99(12)
C24 O6 Zn1 133.52(13)
C9 N1 C10 120.93(18)
C9 N1 C11 121.90(17)
C10 N1 C11 117.13(18)
C12 N2 C13 121.52(17)
C12 N2 C14 121.26(18)
C13 N2 C14 117.17(17)
C15 N3 C17 121.82(16)
C15 N3 C16 121.07(18)
C17 N3 C16 117.04(16)
C18 N4 C19 121.33(19)
C18 N4 C20 122.20(18)
C19 N4 C20 116.35(18)
C21 N5 C22 122.45(17)
C21 N5 C23 120.64(18)
C22 N5 C23 116.85(17)
C24 N6 C25 122.06(17)
C24 N6 C26 120.61(16)
C25 N6 C26 117.32(17)
F2 C1 F1 102.61(16)
F2 C1 C2 104.60(16)
F1 C1 C2 102.51(16)
F2 C1 Cu1 113.80(13)
F1 C1 Cu1 111.35(13)
C2 C1 Cu1 120.03(14)
F4 C2 F3 105.58(15)
F4 C2 C1 107.69(16)
F3 C2 C1 111.10(17)
F4 C2 C3 107.71(16)
F3 C2 C3 105.71(16)
C1 C2 C3 118.31(17)
F6 C3 F5 105.52(16)
F6 C3 C4 107.65(16)
F5 C3 C4 111.23(17)
F6 C3 C2 107.78(16)
F5 C3 C2 105.99(16)
C4 C3 C2 117.97(17)
F8 C4 F7 103.24(16)
F8 C4 C3 104.19(16)
F7 C4 C3 102.92(17)
F8 C4 Cu2 114.15(15)
F7 C4 Cu2 111.44(14)
C3 C4 Cu2 119.17(14)
F9 C5 F10 102.55(15)
F9 C5 C6 104.59(16)
F10 C5 C6 103.03(16)
F9 C5 Cu1 115.67(14)
F10 C5 Cu1 111.41(13)
C6 C5 Cu1 117.80(13)
F12 C6 F11 104.89(16)
F12 C6 C5 107.88(17)
F11 C6 C5 111.70(16)
F12 C6 C7 108.19(16)
F11 C6 C7 106.01(17)
C5 C6 C7 117.43(17)
F13 C7 F14 105.39(16)
F13 C7 C8 107.99(17)
F14 C7 C8 111.14(17)
F13 C7 C6 107.85(17)
F14 C7 C6 105.73(16)
C8 C7 C6 118.01(16)
F16 C8 F15 101.82(15)
F16 C8 C7 104.27(16)
F15 C8 C7 102.46(16)
F16 C8 Cu2 113.09(13)
F15 C8 Cu2 112.17(13)
C7 C8 Cu2 120.86(14)
O1 C9 N1 124.24(18)
O2 C12 N2 124.38(18)
O3 C15 N3 123.78(18)
O4 C18 N4 124.40(19)
O5 C21 N5 124.50(18)
O6 C24 N6 123.34(18)

loop_
_geom_bond_atom_site_label_1
_geom_bond_atom_site_label_2
_geom_bond_distance
Zn1 O6 2.0511(14)
Zn1 O3 2.0832(14)
Zn1 O4 2.0856(14)
Zn1 O1 2.0908(14)
Zn1 O2 2.0958(14)
Zn1 O5 2.1348(13)
Cu1 C1 1.925(2)
Cu1 C5 1.925(2)
Cu1 Cu2 2.5481(4)
Cu2 C8 1.927(2)
Cu2 C4 1.934(2)
O1 C9 1.240(3)
O2 C12 1.245(3)
O3 C15 1.250(2)
O4 C18 1.244(3)
O5 C21 1.244(2)
O6 C24 1.246(2)
N1 C9 1.317(3)
N1 C10 1.453(3)
N1 C11 1.463(3)
N2 C12 1.317(3)
N2 C13 1.455(3)
N2 C14 1.456(3)
N3 C15 1.309(3)
N3 C17 1.457(3)
N3 C16 1.464(2)
N4 C18 1.311(3)
N4 C19 1.456(3)
N4 C20 1.457(3)
N5 C21 1.323(3)
N5 C22 1.459(3)
N5 C23 1.462(3)
N6 C24 1.312(3)
N6 C25 1.458(2)
N6 C26 1.459(3)
F1 C1 1.412(2)
F2 C1 1.394(2)
F3 C2 1.377(2)
F4 C2 1.363(2)
F5 C3 1.371(2)
F6 C3 1.368(2)
F7 C4 1.407(3)
F8 C4 1.402(2)
F9 C5 1.401(2)
F10 C5 1.415(2)
F11 C6 1.376(2)
F12 C6 1.361(2)
F13 C7 1.361(2)
F14 C7 1.379(2)
F15 C8 1.419(2)
F16 C8 1.400(2)
C1 C2 1.533(3)
C2 C3 1.538(3)
C3 C4 1.526(3)
C5 C6 1.530(3)
C6 C7 1.544(3)
C7 C8 1.531(3)
